data_4101869
loop_
_publ_author_name
'Bao Li'
'Rong-Jia Wei'
'Jun Tao'
'Rong-Bin Huang'
'Lan-Sun Zheng'
'Zhiping Zheng'

_publ_contact_author_address
;
Department of Chemistry
Xiamen University
Xiamen 361005
P. R. China
;
_publ_contact_author_email taojun@xmu.edu.cn
_publ_contact_author_name 'Prof. Jun Tao'
_publ_contact_author_phone 86-592-2185191
_publ_section_title
;
 Solvent-Induced Transformation of Single Crystals of a Spin-Crossover
 (SCO) Compound to Single Crystals with Two Distinct SCO Centers
;
_journal_name_full 'Journal of the American Chemical Society'
_journal_page_first 1558
_journal_page_last 1566
_journal_paper_doi 10.1021/ja909695f
_journal_volume 132
_journal_year 2010
_chemical_formula_sum 'C20 H18 Fe N6 S2'
_chemical_formula_weight 462.37
_chemical_name_systematic
; 
 ? 
;
_space_group_IT_number 14
_symmetry_cell_setting monoclinic
_symmetry_space_group_name_Hall '-P 2ybc'
_symmetry_space_group_name_H-M 'P 1 21/c 1'
_atom_sites_solution_hydrogens geom
_atom_sites_solution_primary direct
_atom_sites_solution_secondary difmap
_audit_creation_method SHELXL-97
_cell_angle_alpha 90.00
_cell_angle_beta 91.759(2)
_cell_angle_gamma 90.00
_cell_formula_units_Z 4
_cell_length_a 11.9461(3)
_cell_length_b 11.7266(4)
_cell_length_c 17.3306(5)
_cell_measurement_temperature 120(2)
_cell_volume 2426.65(12)
_computing_cell_refinement 'CrysAlis RED, Oxford Diffraction Ltd.'
_computing_data_collection 'CrysAlis CCD, Oxford Diffraction Ltd.'
_computing_data_reduction 'CrysAlis RED, Oxford Diffraction Ltd.'
_computing_structure_refinement 'SHELXL-97 (Sheldrick, 1997)'
_computing_structure_solution 'SHELXS-97 (Sheldrick, 1990)'
_diffrn_ambient_temperature 120(2)
_diffrn_measured_fraction_theta_full 0.993
_diffrn_measured_fraction_theta_max 0.993
_diffrn_measurement_device_type 'Oxford Gemini S Ultra'
_diffrn_radiation_monochromator graphite
_diffrn_radiation_source 'fine-focus sealed tube'
_diffrn_radiation_type MoK\a
_diffrn_radiation_wavelength 0.71073
_diffrn_reflns_av_R_equivalents 0.0176
_diffrn_reflns_av_sigmaI/netI 0.0251
_diffrn_reflns_limit_h_max 11
_diffrn_reflns_limit_h_min -14
_diffrn_reflns_limit_k_max 10
_diffrn_reflns_limit_k_min -14
_diffrn_reflns_limit_l_max 20
_diffrn_reflns_limit_l_min -21
_diffrn_reflns_number 10719
_diffrn_reflns_theta_full 26.00
_diffrn_reflns_theta_max 26.00
_diffrn_reflns_theta_min 2.43
_exptl_absorpt_coefficient_mu 0.810
_exptl_absorpt_correction_T_max 0.7932
_exptl_absorpt_correction_T_min 0.6422
_exptl_absorpt_correction_type multi-scan
_exptl_absorpt_process_details
;
CrysAlis RED, Oxford Diffraction Ltd.,
Version 1.171.32.4 (release 27-04-2006 CrysAlis171 .NET)
(compiled Apr 27 2007,17:53:11)
empirical absorption correction using spherical harmonics,
implemented in SCALE3 ABSPACK scaling algorithm.
;
_exptl_crystal_colour red
_exptl_crystal_density_diffrn 1.266
_exptl_crystal_density_method 'not measured'
_exptl_crystal_description block-like
_exptl_crystal_F_000 952
_exptl_crystal_size_max 0.60
_exptl_crystal_size_mid 0.40
_exptl_crystal_size_min 0.30
_refine_diff_density_max 3.043
_refine_diff_density_min -0.867
_refine_diff_density_rms 0.122
_refine_ls_extinction_method none
_refine_ls_goodness_of_fit_ref 1.068
_refine_ls_hydrogen_treatment constr
_refine_ls_matrix_type full
_refine_ls_number_parameters 262
_refine_ls_number_reflns 4749
_refine_ls_number_restraints 0
_refine_ls_restrained_S_all 1.068
_refine_ls_R_factor_all 0.1004
_refine_ls_R_factor_gt 0.0869
_refine_ls_shift/su_max 0.000
_refine_ls_shift/su_mean 0.000
_refine_ls_structure_factor_coef Fsqd
_refine_ls_weighting_details 'calc w=1/[\s^2^(Fo^2^)+(0.1378P)^2^+9.7689P] where P=(Fo^2^+2Fc^2^)/3'
_refine_ls_weighting_scheme calc
_refine_ls_wR_factor_gt 0.2467
_refine_ls_wR_factor_ref 0.2580
_reflns_number_gt 3805
_reflns_number_total 4749
_reflns_threshold_expression >2sigma(I)
_cod_data_source_file ja909695f_si_002_2.cif
_cod_data_source_block 1at120K
_cod_depositor_comments
;
The following automatic conversions were performed:

'_exptl_absorpt_correction_type' value 'Multi-scan' changed to
'multi-scan' according to the built-in table from CIF Core dictionary
named 'cif_core.dic' version 2.4.1 from 2010-06-29.

Automatic conversion script
Id: cif_fix_values 1715 2011-07-08 13:25:40Z adriana 
;
_cod_database_code 4101869

loop_
_symmetry_equiv_pos_as_xyz
'x, y, z'
'-x, y+1/2, -z+1/2'
'-x, -y, -z'
'x, -y-1/2, z-1/2'

loop_
_atom_site_label
_atom_site_type_symbol
_atom_site_fract_x
_atom_site_fract_y
_atom_site_fract_z
_atom_site_U_iso_or_equiv
_atom_site_adp_type
_atom_site_occupancy
_atom_site_symmetry_multiplicity
_atom_site_calc_flag
_atom_site_refinement_flags
_atom_site_disorder_assembly
_atom_site_disorder_group
Fe1 Fe 1.34276(6) 0.82858(7) 0.26250(4) 0.0345(3) Uani 1 1 d . . .
S1 S 1.28060(13) 0.50605(16) 0.42568(8) 0.0491(4) Uani 1 1 d . . .
S2 S 1.72432(18) 0.84418(17) 0.35193(13) 0.0703(6) Uani 1 1 d . . .
N1 N 1.3893(4) 0.7514(4) 0.1609(3) 0.0409(12) Uani 1 1 d . . .
N2 N 1.1789(5) 0.8341(6) 0.2269(4) 0.069(2) Uani 1 1 d . . .
N3 N 1.2966(4) 0.9574(4) 0.3365(3) 0.0348(10) Uani 1 1 d . . .
N4 N 1.3505(4) 0.9698(4) 0.1885(3) 0.0358(10) Uani 1 1 d . . .
N5 N 1.3227(4) 0.6934(5) 0.3285(3) 0.0457(12) Uani 1 1 d . . .
N6 N 1.5044(4) 0.8477(4) 0.2971(3) 0.0376(10) Uani 1 1 d . . .
C1 C 1.3790(7) 0.6414(5) 0.1422(4) 0.057(2) Uani 1 1 d . . .
H1A H 1.3497 0.5911 0.1778 0.069 Uiso 1 1 calc R . .
C2 C 1.4107(7) 0.6004(5) 0.0717(4) 0.060(2) Uani 1 1 d . . .
H2A H 1.4033 0.5231 0.0608 0.072 Uiso 1 1 calc R . .
C3 C 1.4534(6) 0.6733(5) 0.0168(4) 0.0520(16) Uani 1 1 d . . .
H3A H 1.4751 0.6462 -0.0309 0.062 Uiso 1 1 calc R . .
C4 C 1.4627(5) 0.7868(5) 0.0354(3) 0.0426(13) Uani 1 1 d . . .
H4A H 1.4904 0.8386 0.0001 0.051 Uiso 1 1 calc R . .
C5 C 1.4301(4) 0.8232(4) 0.1079(3) 0.0338(11) Uani 1 1 d . . .
C6 C 1.4389(5) 0.9449(5) 0.1329(3) 0.0405(13) Uani 1 1 d . . .
H6A H 1.5121 0.9587 0.1569 0.049 Uiso 1 1 calc R . .
H6B H 1.4303 0.9947 0.0884 0.049 Uiso 1 1 calc R . .
C7 C 1.0961(6) 0.7767(7) 0.2593(5) 0.066(2) Uani 1 1 d . . .
H7A H 1.1151 0.7146 0.2905 0.079 Uiso 1 1 calc R . .
C8 C 0.9828(7) 0.8042(10) 0.2493(7) 0.094(3) Uani 1 1 d . . .
H8A H 0.9299 0.7579 0.2721 0.113 Uiso 1 1 calc R . .
C9 C 0.9475(8) 0.8945(9) 0.2083(6) 0.089(3) Uani 1 1 d . . .
H9A H 0.8720 0.9131 0.2025 0.106 Uiso 1 1 calc R . .
C10 C 1.0353(8) 0.9622(8) 0.1731(5) 0.075(2) Uani 1 1 d . . .
H10A H 1.0166 1.0250 0.1426 0.090 Uiso 1 1 calc R . .
C11 C 1.1486(6) 0.9314(6) 0.1858(4) 0.0601(18) Uani 1 1 d . . .
C12 C 1.2383(5) 0.9852(6) 0.1479(3) 0.0467(14) Uani 1 1 d . . .
H12A H 1.2225 1.0662 0.1436 0.056 Uiso 1 1 calc R . .
H12B H 1.2421 0.9548 0.0961 0.056 Uiso 1 1 calc R . .
C13 C 1.2445(5) 0.9457(6) 0.4034(3) 0.0471(14) Uani 1 1 d . . .
H13A H 1.2266 0.8733 0.4211 0.057 Uiso 1 1 calc R . .
C14 C 1.2169(6) 1.0411(8) 0.4463(4) 0.069(2) Uani 1 1 d . . .
H14A H 1.1810 1.0326 0.4929 0.083 Uiso 1 1 calc R . .
C15 C 1.2432(7) 1.1494(7) 0.4193(6) 0.076(3) Uani 1 1 d . . .
H15A H 1.2272 1.2136 0.4485 0.091 Uiso 1 1 calc R . .
C16 C 1.2919(6) 1.1606(6) 0.3507(5) 0.0572(18) Uani 1 1 d . . .
H16A H 1.3066 1.2326 0.3310 0.069 Uiso 1 1 calc R . .
C17 C 1.3195(5) 1.0644(5) 0.3100(4) 0.0442(14) Uani 1 1 d . . .
C18 C 1.3801(6) 1.0694(5) 0.2374(4) 0.0497(15) Uani 1 1 d . . .
H18A H 1.4602 1.0699 0.2486 0.060 Uiso 1 1 calc R . .
H18B H 1.3608 1.1392 0.2100 0.060 Uiso 1 1 calc R . .
C19 C 1.3056(4) 0.6143(6) 0.3691(3) 0.0415(14) Uani 1 1 d . . .
C20 C 1.5931(6) 0.8466(5) 0.3206(4) 0.0443(14) Uani 1 1 d . . .

loop_
_atom_site_aniso_label
_atom_site_aniso_U_11
_atom_site_aniso_U_22
_atom_site_aniso_U_33
_atom_site_aniso_U_23
_atom_site_aniso_U_13
_atom_site_aniso_U_12
Fe1 0.0308(4) 0.0460(5) 0.0267(4) -0.0064(3) 0.0003(3) -0.0130(3)
S1 0.0384(8) 0.0726(11) 0.0365(7) -0.0044(7) 0.0019(6) -0.0114(7)
S2 0.0655(12) 0.0626(12) 0.0815(14) -0.0367(10) -0.0203(10) 0.0179(9)
N1 0.061(3) 0.030(2) 0.031(2) 0.0125(18) -0.015(2) -0.017(2)
N2 0.034(3) 0.097(5) 0.075(4) 0.053(4) -0.018(3) -0.014(3)
N3 0.034(2) 0.035(2) 0.035(2) -0.0064(18) -0.0044(18) 0.0084(18)
N4 0.040(2) 0.026(2) 0.042(2) 0.0082(18) -0.0033(19) -0.0015(18)
N5 0.030(2) 0.075(4) 0.031(2) -0.012(3) -0.0003(19) -0.003(2)
N6 0.048(3) 0.027(2) 0.038(2) -0.0076(18) 0.004(2) -0.0020(19)
C1 0.101(5) 0.029(3) 0.040(3) 0.014(2) -0.033(3) -0.025(3)
C2 0.096(6) 0.030(3) 0.052(4) 0.005(3) -0.034(4) -0.003(3)
C3 0.064(4) 0.047(4) 0.045(3) -0.001(3) -0.011(3) 0.012(3)
C4 0.041(3) 0.043(3) 0.044(3) 0.012(3) -0.002(2) 0.001(3)
C5 0.035(3) 0.027(3) 0.039(3) 0.012(2) -0.007(2) -0.005(2)
C6 0.046(3) 0.032(3) 0.044(3) 0.014(2) 0.009(2) -0.005(2)
C7 0.050(4) 0.075(5) 0.072(5) 0.016(4) -0.013(3) -0.001(4)
C8 0.048(5) 0.117(8) 0.117(8) 0.032(7) -0.011(5) -0.007(5)
C9 0.075(6) 0.080(6) 0.109(7) 0.007(5) -0.040(5) 0.012(5)
C10 0.077(6) 0.069(5) 0.078(5) 0.002(4) -0.022(4) 0.025(4)
C11 0.065(4) 0.062(4) 0.052(4) 0.000(3) -0.018(3) 0.014(4)
C12 0.054(4) 0.048(3) 0.037(3) 0.015(3) -0.009(3) 0.011(3)
C13 0.044(3) 0.056(4) 0.041(3) -0.009(3) -0.001(3) 0.010(3)
C14 0.057(4) 0.098(7) 0.054(4) -0.033(4) 0.008(3) 0.010(4)
C15 0.067(5) 0.059(5) 0.100(7) -0.046(5) -0.015(5) 0.017(4)
C16 0.048(4) 0.042(4) 0.081(5) -0.028(3) -0.013(3) 0.008(3)
C17 0.044(3) 0.030(3) 0.058(4) -0.010(3) -0.011(3) 0.008(2)
C18 0.064(4) 0.019(3) 0.065(4) 0.006(3) -0.006(3) -0.008(3)
C19 0.023(2) 0.073(4) 0.029(3) -0.017(3) 0.000(2) -0.004(3)
C20 0.055(4) 0.034(3) 0.043(3) -0.020(2) 0.003(3) 0.003(3)

loop_
_atom_type_symbol
_atom_type_description
_atom_type_scat_dispersion_real
_atom_type_scat_dispersion_imag
_atom_type_scat_source
C C 0.0033 0.0016 'International Tables Vol C Tables 4.2.6.8 and 6.1.1.4'
H H 0.0000 0.0000 'International Tables Vol C Tables 4.2.6.8 and 6.1.1.4'
N N 0.0061 0.0033 'International Tables Vol C Tables 4.2.6.8 and 6.1.1.4'
S S 0.1246 0.1234 'International Tables Vol C Tables 4.2.6.8 and 6.1.1.4'
Fe Fe 0.3463 0.8444 'International Tables Vol C Tables 4.2.6.8 and 6.1.1.4'

loop_
_geom_angle_atom_site_label_1
_geom_angle_atom_site_label_2
_geom_angle_atom_site_label_3
_geom_angle
_geom_angle_site_symmetry_1
_geom_angle_site_symmetry_3
_geom_angle_publ_flag
N5 Fe1 N6 92.82(19) . . ?
N5 Fe1 N2 93.9(2) . . ?
N6 Fe1 N2 171.8(2) . . ?
N5 Fe1 N3 100.8(2) . . ?
N6 Fe1 N3 90.32(17) . . ?
N2 Fe1 N3 83.8(3) . . ?
N5 Fe1 N1 100.51(18) . . ?
N6 Fe1 N1 91.26(19) . . ?
N2 Fe1 N1 92.1(3) . . ?
N3 Fe1 N1 158.50(18) . . ?
N5 Fe1 N4 175.21(19) . . ?
N6 Fe1 N4 91.95(18) . . ?
N2 Fe1 N4 81.4(2) . . ?
N3 Fe1 N4 79.62(19) . . ?
N1 Fe1 N4 78.90(17) . . ?
C1 N1 C5 118.1(5) . . ?
C1 N1 Fe1 127.2(4) . . ?
C5 N1 Fe1 114.7(4) . . ?
C7 N2 C11 116.5(7) . . ?
C7 N2 Fe1 125.0(5) . . ?
C11 N2 Fe1 114.5(5) . . ?
C13 N3 C17 119.2(5) . . ?
C13 N3 Fe1 127.0(4) . . ?
C17 N3 Fe1 113.8(4) . . ?
C18 N4 C6 111.4(5) . . ?
C18 N4 C12 111.5(5) . . ?
C6 N4 C12 111.3(4) . . ?
C18 N4 Fe1 106.7(3) . . ?
C6 N4 Fe1 106.8(3) . . ?
C12 N4 Fe1 109.0(3) . . ?
C19 N5 Fe1 176.8(5) . . ?
C20 N6 Fe1 172.0(5) . . ?
N1 C1 C2 121.9(6) . . ?
N1 C1 H1A 119.1 . . ?
C2 C1 H1A 119.1 . . ?
C1 C2 C3 120.7(6) . . ?
C1 C2 H2A 119.7 . . ?
C3 C2 H2A 119.7 . . ?
C4 C3 C2 117.7(6) . . ?
C4 C3 H3A 121.2 . . ?
C2 C3 H3A 121.2 . . ?
C3 C4 C5 119.1(6) . . ?
C3 C4 H4A 120.5 . . ?
C5 C4 H4A 120.5 . . ?
N1 C5 C4 122.6(5) . . ?
N1 C5 C6 115.0(5) . . ?
C4 C5 C6 122.3(5) . . ?
N4 C6 C5 109.3(4) . . ?
N4 C6 H6A 109.8 . . ?
C5 C6 H6A 109.8 . . ?
N4 C6 H6B 109.8 . . ?
C5 C6 H6B 109.8 . . ?
H6A C6 H6B 108.3 . . ?
N2 C7 C8 124.0(8) . . ?
N2 C7 H7A 118.0 . . ?
C8 C7 H7A 118.0 . . ?
C9 C8 C7 122.5(9) . . ?
C9 C8 H8A 118.8 . . ?
C7 C8 H8A 118.8 . . ?
C8 C9 C10 115.7(8) . . ?
C8 C9 H9A 122.2 . . ?
C10 C9 H9A 122.2 . . ?
C11 C10 C9 119.5(8) . . ?
C11 C10 H10A 120.2 . . ?
C9 C10 H10A 120.2 . . ?
N2 C11 C10 121.6(8) . . ?
N2 C11 C12 114.4(6) . . ?
C10 C11 C12 123.2(7) . . ?
C11 C12 N4 113.8(5) . . ?
C11 C12 H12A 108.8 . . ?
N4 C12 H12A 108.8 . . ?
C11 C12 H12B 108.8 . . ?
N4 C12 H12B 108.8 . . ?
H12A C12 H12B 107.7 . . ?
N3 C13 C14 120.4(7) . . ?
N3 C13 H13A 119.8 . . ?
C14 C13 H13A 119.8 . . ?
C13 C14 C15 119.6(7) . . ?
C13 C14 H14A 120.2 . . ?
C15 C14 H14A 120.2 . . ?
C16 C15 C14 119.5(6) . . ?
C16 C15 H15A 120.2 . . ?
C14 C15 H15A 120.2 . . ?
C15 C16 C17 119.4(7) . . ?
C15 C16 H16A 120.3 . . ?
C17 C16 H16A 120.3 . . ?
N3 C17 C16 121.8(6) . . ?
N3 C17 C18 115.6(5) . . ?
C16 C17 C18 122.5(6) . . ?
C17 C18 N4 110.0(5) . . ?
C17 C18 H18A 109.7 . . ?
N4 C18 H18A 109.7 . . ?
C17 C18 H18B 109.7 . . ?
N4 C18 H18B 109.7 . . ?
H18A C18 H18B 108.2 . . ?
N5 C19 S1 179.2(6) . . ?
N6 C20 S2 178.0(6) . . ?

loop_
_geom_bond_atom_site_label_1
_geom_bond_atom_site_label_2
_geom_bond_distance
_geom_bond_site_symmetry_2
_geom_bond_publ_flag
Fe1 N5 1.974(6) . ?
Fe1 N6 2.017(5) . ?
Fe1 N2 2.036(5) . ?
Fe1 N3 2.067(4) . ?
Fe1 N1 2.071(5) . ?
Fe1 N4 2.098(4) . ?
S1 C19 1.637(7) . ?
S2 C20 1.643(7) . ?
N1 C1 1.334(8) . ?
N1 C5 1.349(7) . ?
N2 C7 1.335(9) . ?
N2 C11 1.387(9) . ?
N3 C13 1.340(8) . ?
N3 C17 1.367(8) . ?
N4 C18 1.480(7) . ?
N4 C6 1.481(7) . ?
N4 C12 1.506(7) . ?
N5 C19 1.185(9) . ?
N6 C20 1.124(8) . ?
C1 C2 1.376(10) . ?
C1 H1A 0.9300 . ?
C2 C3 1.389(10) . ?
C2 H2A 0.9300 . ?
C3 C4 1.373(9) . ?
C3 H3A 0.9300 . ?
C4 C5 1.394(8) . ?
C4 H4A 0.9300 . ?
C5 C6 1.495(8) . ?
C6 H6A 0.9700 . ?
C6 H6B 0.9700 . ?
C7 C8 1.398(11) . ?
C7 H7A 0.9300 . ?
C8 C9 1.337(13) . ?
C8 H8A 0.9300 . ?
C9 C10 1.463(14) . ?
C9 H9A 0.9300 . ?
C10 C11 1.411(11) . ?
C10 H10A 0.9300 . ?
C11 C12 1.422(10) . ?
C12 H12A 0.9700 . ?
C12 H12B 0.9700 . ?
C13 C14 1.389(10) . ?
C13 H13A 0.9300 . ?
C14 C15 1.394(13) . ?
C14 H14A 0.9300 . ?
C15 C16 1.346(13) . ?
C15 H15A 0.9300 . ?
C16 C17 1.376(8) . ?
C16 H16A 0.9300 . ?
C17 C18 1.472(10) . ?
C18 H18A 0.9700 . ?
C18 H18B 0.9700 . ?

loop_
_geom_torsion_atom_site_label_1
_geom_torsion_atom_site_label_2
_geom_torsion_atom_site_label_3
_geom_torsion_atom_site_label_4
_geom_torsion
_geom_torsion_site_symmetry_1
_geom_torsion_site_symmetry_2
_geom_torsion_site_symmetry_3
_geom_torsion_site_symmetry_4
_geom_torsion_publ_flag
N5 Fe1 N1 C1 14.9(6) . . . . ?
N6 Fe1 N1 C1 108.0(6) . . . . ?
N2 Fe1 N1 C1 -79.5(6) . . . . ?
N3 Fe1 N1 C1 -157.9(5) . . . . ?
N4 Fe1 N1 C1 -160.3(6) . . . . ?
N5 Fe1 N1 C5 -167.8(4) . . . . ?
N6 Fe1 N1 C5 -74.7(4) . . . . ?
N2 Fe1 N1 C5 97.8(4) . . . . ?
N3 Fe1 N1 C5 19.3(8) . . . . ?
N4 Fe1 N1 C5 17.0(4) . . . . ?
N5 Fe1 N2 C7 13.7(8) . . . . ?
N6 Fe1 N2 C7 -131.6(14) . . . . ?
N3 Fe1 N2 C7 -86.7(8) . . . . ?
N1 Fe1 N2 C7 114.4(8) . . . . ?
N4 Fe1 N2 C7 -167.1(8) . . . . ?
N5 Fe1 N2 C11 170.5(6) . . . . ?
N6 Fe1 N2 C11 25(2) . . . . ?
N3 Fe1 N2 C11 70.0(6) . . . . ?
N1 Fe1 N2 C11 -88.8(6) . . . . ?
N4 Fe1 N2 C11 -10.4(6) . . . . ?
N5 Fe1 N3 C13 -12.9(5) . . . . ?
N6 Fe1 N3 C13 -105.8(5) . . . . ?
N2 Fe1 N3 C13 80.0(5) . . . . ?
N1 Fe1 N3 C13 160.0(5) . . . . ?
N4 Fe1 N3 C13 162.3(5) . . . . ?
N5 Fe1 N3 C17 170.0(4) . . . . ?
N6 Fe1 N3 C17 77.1(4) . . . . ?
N2 Fe1 N3 C17 -97.1(4) . . . . ?
N1 Fe1 N3 C17 -17.2(7) . . . . ?
N4 Fe1 N3 C17 -14.8(4) . . . . ?
N5 Fe1 N4 C18 126(2) . . . . ?
N6 Fe1 N4 C18 -60.1(4) . . . . ?
N2 Fe1 N4 C18 115.2(4) . . . . ?
N3 Fe1 N4 C18 29.9(4) . . . . ?
N1 Fe1 N4 C18 -151.0(4) . . . . ?
N5 Fe1 N4 C6 -115(2) . . . . ?
N6 Fe1 N4 C6 59.2(4) . . . . ?
N2 Fe1 N4 C6 -125.6(4) . . . . ?
N3 Fe1 N4 C6 149.2(4) . . . . ?
N1 Fe1 N4 C6 -31.7(4) . . . . ?
N5 Fe1 N4 C12 5(3) . . . . ?
N6 Fe1 N4 C12 179.4(4) . . . . ?
N2 Fe1 N4 C12 -5.3(4) . . . . ?
N3 Fe1 N4 C12 -90.6(4) . . . . ?
N1 Fe1 N4 C12 88.5(4) . . . . ?
N6 Fe1 N5 C19 139(8) . . . . ?
N2 Fe1 N5 C19 -37(8) . . . . ?
N3 Fe1 N5 C19 48(8) . . . . ?
N1 Fe1 N5 C19 -130(8) . . . . ?
N4 Fe1 N5 C19 -47(9) . . . . ?
N5 Fe1 N6 C20 8(3) . . . . ?
N2 Fe1 N6 C20 153(3) . . . . ?
N3 Fe1 N6 C20 109(3) . . . . ?
N1 Fe1 N6 C20 -93(3) . . . . ?
N4 Fe1 N6 C20 -172(3) . . . . ?
C5 N1 C1 C2 1.2(10) . . . . ?
Fe1 N1 C1 C2 178.4(5) . . . . ?
N1 C1 C2 C3 -0.8(11) . . . . ?
C1 C2 C3 C4 -0.1(10) . . . . ?
C2 C3 C4 C5 0.5(9) . . . . ?
C1 N1 C5 C4 -0.7(8) . . . . ?
Fe1 N1 C5 C4 -178.3(4) . . . . ?
C1 N1 C5 C6 179.9(6) . . . . ?
Fe1 N1 C5 C6 2.4(6) . . . . ?
C3 C4 C5 N1 -0.1(9) . . . . ?
C3 C4 C5 C6 179.2(6) . . . . ?
C18 N4 C6 C5 157.7(5) . . . . ?
C12 N4 C6 C5 -77.2(5) . . . . ?
Fe1 N4 C6 C5 41.6(5) . . . . ?
N1 C5 C6 N4 -30.0(7) . . . . ?
C4 C5 C6 N4 150.7(5) . . . . ?
C11 N2 C7 C8 5.0(14) . . . . ?
Fe1 N2 C7 C8 161.3(8) . . . . ?
N2 C7 C8 C9 -2.8(18) . . . . ?
C7 C8 C9 C10 1.0(17) . . . . ?
C8 C9 C10 C11 -1.7(14) . . . . ?
C7 N2 C11 C10 -5.6(12) . . . . ?
Fe1 N2 C11 C10 -164.5(6) . . . . ?
C7 N2 C11 C12 -175.9(7) . . . . ?
Fe1 N2 C11 C12 25.3(8) . . . . ?
C9 C10 C11 N2 4.2(12) . . . . ?
C9 C10 C11 C12 173.6(8) . . . . ?
N2 C11 C12 N4 -30.1(9) . . . . ?
C10 C11 C12 N4 159.8(7) . . . . ?
C18 N4 C12 C11 -97.3(6) . . . . ?
C6 N4 C12 C11 137.6(6) . . . . ?
Fe1 N4 C12 C11 20.2(7) . . . . ?
C17 N3 C13 C14 -1.8(9) . . . . ?
Fe1 N3 C13 C14 -178.8(5) . . . . ?
N3 C13 C14 C15 0.3(11) . . . . ?
C13 C14 C15 C16 2.1(12) . . . . ?
C14 C15 C16 C17 -3.0(11) . . . . ?
C13 N3 C17 C16 0.9(8) . . . . ?
Fe1 N3 C17 C16 178.3(5) . . . . ?
C13 N3 C17 C18 178.1(5) . . . . ?
Fe1 N3 C17 C18 -4.5(6) . . . . ?
C15 C16 C17 N3 1.5(10) . . . . ?
C15 C16 C17 C18 -175.5(7) . . . . ?
N3 C17 C18 N4 30.8(7) . . . . ?
C16 C17 C18 N4 -152.0(6) . . . . ?
C6 N4 C18 C17 -156.6(5) . . . . ?
C12 N4 C18 C17 78.4(6) . . . . ?
Fe1 N4 C18 C17 -40.5(6) . . . . ?
Fe1 N5 C19 S1 -17(48) . . . . ?
Fe1 N6 C20 S2 110(17) . . . . ?
